data_2231299
loop_
_publ_author_name
'Faryal, Komal'
'Farrukh, Muhammad Akhyar'
'Qureshi, Fahim Ashraf'
'Ahmad, Saba'
'Adnan, Ahmad'
'Akkurt, Mehmet'

_publ_section_title
;
 <i>N</i>-Benzyl-4-methyl-<i>N</i>-(4-methylphenyl)benzenesulfonamide
;
_journal_coeditor_code SI2365
_journal_issue 8
_journal_name_full 'Acta Crystallographica Section E'
_journal_page_first o2100
_journal_paper_doi 10.1107/S1600536811028522
_journal_volume 67
_journal_year 2011
_chemical_formula_iupac 'C21 H21 N O2 S'
_chemical_formula_moiety 'C21 H21 N O2 S'
_chemical_formula_sum 'C21 H21 N O2 S'
_chemical_formula_weight 351.46
_chemical_name_systematic
;
<i>N</i>-Benzyl-4-methyl-<i>N</i>-(4-methylphenyl)benzenesulfonamide
;
_space_group_IT_number 14
_symmetry_cell_setting monoclinic
_symmetry_space_group_name_Hall '-P 2ybc'
_symmetry_space_group_name_H-M 'P 1 21/c 1'
_atom_sites_solution_hydrogens geom
_atom_sites_solution_primary direct
_atom_sites_solution_secondary difmap
_cell_angle_alpha 90
_cell_angle_beta 97.691(2)
_cell_angle_gamma 90
_cell_formula_units_Z 4
_cell_length_a 9.7089(6)
_cell_length_b 11.5973(5)
_cell_length_c 16.7661(9)
_cell_measurement_reflns_used 3286
_cell_measurement_temperature 296(2)
_cell_measurement_theta_max 24.9383
_cell_measurement_theta_min 2.4516
_cell_volume 1870.83(17)
_computing_cell_refinement 'SAINT (Bruker, 2007)'
_computing_data_collection 'APEX2 (Bruker, 2007)'
_computing_data_reduction 'SAINT (Bruker, 2007)'
_computing_molecular_graphics 'ORTEP-3 for Windows (Farrugia, 1997)'
_computing_publication_material 'WinGX (Farrugia, 1999) and PLATON (Spek, 2009)'
_computing_structure_refinement 'SHELXL97 (Sheldrick, 2008)'
_computing_structure_solution 'SHELXS97 (Sheldrick, 2008)'
_diffrn_ambient_temperature 296(2)
_diffrn_measured_fraction_theta_full 0.982
_diffrn_measured_fraction_theta_max 0.982
_diffrn_measurement_device_type 'Bruker APEXII CCD'
_diffrn_measurement_method '\f and \w'
_diffrn_radiation_monochromator graphite
_diffrn_radiation_source 'sealed tube'
_diffrn_radiation_type MoK\a
_diffrn_radiation_wavelength 0.71073
_diffrn_reflns_av_R_equivalents 0.0233
_diffrn_reflns_av_sigmaI/netI 0.0364
_diffrn_reflns_limit_h_max 12
_diffrn_reflns_limit_h_min -11
_diffrn_reflns_limit_k_max 9
_diffrn_reflns_limit_k_min -14
_diffrn_reflns_limit_l_max 22
_diffrn_reflns_limit_l_min -22
_diffrn_reflns_number 11456
_diffrn_reflns_reduction_process
;
;
_diffrn_reflns_theta_full 28.30
_diffrn_reflns_theta_max 28.30
_diffrn_reflns_theta_min 2.89
_diffrn_standards_number 0
_exptl_absorpt_coefficient_mu 0.186
_exptl_absorpt_correction_type none
_exptl_crystal_colour colourless
_exptl_crystal_density_diffrn 1.248
_exptl_crystal_density_method 'Not Measured'
_exptl_crystal_description prism
_exptl_crystal_F_000 744
_exptl_crystal_size_max 0.85
_exptl_crystal_size_mid 0.13
_exptl_crystal_size_min 0.126
_refine_diff_density_max 0.195
_refine_diff_density_min -0.240
_refine_ls_extinction_method none
_refine_ls_goodness_of_fit_ref 1.025
_refine_ls_hydrogen_treatment constr
_refine_ls_matrix_type full
_refine_ls_number_parameters 228
_refine_ls_number_reflns 4574
_refine_ls_number_restraints 0
_refine_ls_restrained_S_all 1.025
_refine_ls_R_factor_all 0.0796
_refine_ls_R_factor_gt 0.0469
_refine_ls_shift/su_max 0.000
_refine_ls_shift/su_mean 0.000
_refine_ls_structure_factor_coef Fsqd
_refine_ls_weighting_details 'calc w=1/[\s^2^(Fo^2^)+(0.0588P)^2^+0.2963P] where P=(Fo^2^+2Fc^2^)/3'
_refine_ls_weighting_scheme calc
_refine_ls_wR_factor_gt 0.1143
_refine_ls_wR_factor_ref 0.1329
_reflns_number_gt 2964
_reflns_number_total 4574
_reflns_threshold_expression I>2\s(I)
_cod_data_source_file si2365.cif
_cod_data_source_block I
_cod_original_sg_symbol_H-M 'P 21/c'
_cod_database_code 2231299
_cod_database_fobs_code 2231299

loop_
_symmetry_equiv_pos_site_id
_symmetry_equiv_pos_as_xyz
1 x,y,z
2 -x,1/2+y,1/2-z
3 -x,-y,-z
4 x,1/2-y,1/2+z

loop_
_atom_site_aniso_label
_atom_site_aniso_U_11
_atom_site_aniso_U_22
_atom_site_aniso_U_33
_atom_site_aniso_U_12
_atom_site_aniso_U_13
_atom_site_aniso_U_23
S1 0.0717(3) 0.0488(3) 0.0443(2) 0.0064(2) 0.0110(2) 0.0024(2)
O1 0.0941(11) 0.0714(9) 0.0561(8) -0.0079(8) 0.0235(8) 0.0082(7)
O2 0.0904(11) 0.0539(8) 0.0591(8) 0.0215(7) 0.0047(8) 0.0001(6)
N1 0.0557(9) 0.0520(8) 0.0482(8) 0.0090(7) 0.0078(7) -0.0024(7)
C1 0.0624(12) 0.0568(10) 0.0387(8) 0.0080(9) 0.0062(8) 0.0028(8)
C2 0.0720(15) 0.0785(14) 0.0575(12) 0.0078(12) 0.0162(11) -0.0034(10)
C3 0.0619(14) 0.0962(17) 0.0762(15) -0.0046(13) 0.0099(12) 0.0096(14)
C4 0.0850(17) 0.0733(14) 0.0577(12) -0.0063(13) -0.0050(12) 0.0072(11)
C5 0.0938(18) 0.0759(15) 0.0663(14) -0.0070(13) 0.0140(13) -0.0197(11)
C6 0.0716(14) 0.0768(14) 0.0637(12) -0.0040(12) 0.0205(11) -0.0152(11)
C7 0.109(2) 0.099(2) 0.099(2) -0.0341(17) -0.0168(17) 0.0030(16)
C8 0.0517(10) 0.0474(9) 0.0421(8) 0.0067(8) -0.0009(8) -0.0019(7)
C9 0.0710(13) 0.0470(10) 0.0533(10) -0.0028(9) 0.0047(10) -0.0074(8)
C10 0.0676(13) 0.0581(11) 0.0573(11) -0.0048(10) 0.0082(10) 0.0045(9)
C11 0.0520(11) 0.0688(12) 0.0447(9) 0.0146(10) -0.0011(8) 0.0039(9)
C12 0.0743(14) 0.0598(12) 0.0472(10) 0.0123(10) 0.0015(10) -0.0097(8)
C13 0.0732(13) 0.0454(10) 0.0516(10) 0.0031(9) 0.0032(10) -0.0030(8)
C14 0.0734(15) 0.0983(17) 0.0530(11) 0.0207(13) 0.0112(11) 0.0071(11)
C15 0.0619(13) 0.0487(10) 0.0656(12) 0.0056(9) 0.0132(10) -0.0092(9)
C16 0.0565(11) 0.0463(9) 0.0497(9) 0.0024(8) 0.0153(9) -0.0028(8)
C17 0.0826(17) 0.0550(12) 0.0773(14) -0.0043(11) 0.0041(13) 0.0050(10)
C18 0.093(2) 0.0713(15) 0.0988(19) -0.0289(15) 0.0195(17) -0.0106(14)
C19 0.0598(15) 0.114(2) 0.0833(17) -0.0113(15) 0.0095(13) -0.0232(16)
C20 0.0652(16) 0.1031(19) 0.0815(16) 0.0104(14) 0.0031(13) 0.0043(14)
C21 0.0638(14) 0.0626(12) 0.0725(13) 0.0068(11) 0.0168(11) 0.0092(10)

loop_
_atom_site_type_symbol
_atom_site_label
_atom_site_fract_x
_atom_site_fract_y
_atom_site_fract_z
_atom_site_U_iso_or_equiv
_atom_site_thermal_displace_type
_atom_site_calc_flag
_atom_site_refinement_flags
_atom_site_occupancy
S S1 0.89447(6) 0.62917(4) 0.14182(3) 0.0546(2) Uani d . 1.000
O O1 0.98019(17) 0.65672(12) 0.08157(8) 0.0726(5) Uani d . 1.000
O O2 0.81350(16) 0.71695(11) 0.17304(8) 0.0683(5) Uani d . 1.000
N N1 0.99846(16) 0.57740(12) 0.21798(9) 0.0519(5) Uani d . 1.000
C C1 0.7808(2) 0.51881(16) 0.10313(10) 0.0527(6) Uani d . 1.000
C C2 0.6492(2) 0.50937(19) 0.12566(13) 0.0687(8) Uani d . 1.000
C C3 0.5614(2) 0.4236(2) 0.09295(14) 0.0780(9) Uani d . 1.000
C C4 0.6002(3) 0.34620(19) 0.03843(13) 0.0733(8) Uani d . 1.000
C C5 0.7323(3) 0.3563(2) 0.01758(14) 0.0784(9) Uani d . 1.000
C C6 0.8220(2) 0.44090(19) 0.04879(12) 0.0697(8) Uani d . 1.000
C C7 0.5014(3) 0.2542(2) 0.00171(18) 0.1051(12) Uani d . 1.000
C C8 0.94537(19) 0.56548(14) 0.29392(10) 0.0477(5) Uani d . 1.000
C C9 0.8894(2) 0.46311(15) 0.31576(11) 0.0574(6) Uani d . 1.000
C C10 0.8403(2) 0.45394(17) 0.38906(12) 0.0610(7) Uani d . 1.000
C C11 0.8447(2) 0.54630(18) 0.44177(10) 0.0559(6) Uani d . 1.000
C C12 0.9021(2) 0.64773(17) 0.41902(11) 0.0610(7) Uani d . 1.000
C C13 0.9533(2) 0.65776(16) 0.34641(11) 0.0572(6) Uani d . 1.000
C C14 0.7875(2) 0.5353(2) 0.52065(12) 0.0747(8) Uani d . 1.000
C C15 1.1138(2) 0.50075(16) 0.20267(12) 0.0583(7) Uani d . 1.000
C C16 1.2518(2) 0.54652(15) 0.23897(11) 0.0501(6) Uani d . 1.000
C C17 1.2928(3) 0.65709(18) 0.22271(14) 0.0722(8) Uani d . 1.000
C C18 1.4232(3) 0.6972(2) 0.25410(17) 0.0871(10) Uani d . 1.000
C C19 1.5127(3) 0.6278(3) 0.30155(16) 0.0857(10) Uani d . 1.000
C C20 1.4722(3) 0.5193(3) 0.31869(16) 0.0839(10) Uani d . 1.000
C C21 1.3433(2) 0.47864(18) 0.28786(13) 0.0656(8) Uani d . 1.000
H H2 0.62040 0.56070 0.16270 0.0820 Uiso c R 1.000
H H3 0.47300 0.41800 0.10830 0.0940 Uiso c R 1.000
H H5 0.76130 0.30410 -0.01880 0.0940 Uiso c R 1.000
H H6 0.91030 0.44580 0.03340 0.0840 Uiso c R 1.000
H H7A 0.52650 0.18140 0.02680 0.1580 Uiso c R 1.000
H H7B 0.50670 0.24900 -0.05490 0.1580 Uiso c R 1.000
H H7C 0.40830 0.27380 0.00990 0.1580 Uiso c R 1.000
H H9 0.88460 0.40010 0.28120 0.0690 Uiso c R 1.000
H H10 0.80330 0.38410 0.40340 0.0730 Uiso c R 1.000
H H12 0.90650 0.71090 0.45340 0.0730 Uiso c R 1.000
H H13 0.99310 0.72670 0.33280 0.0690 Uiso c R 1.000
H H14A 0.82210 0.59730 0.55570 0.1120 Uiso c R 1.000
H H14B 0.81600 0.46300 0.54530 0.1120 Uiso c R 1.000
H H14C 0.68780 0.53870 0.51120 0.1120 Uiso c R 1.000
H H15A 1.11300 0.49220 0.14510 0.0700 Uiso c R 1.000
H H15B 1.09980 0.42510 0.22490 0.0700 Uiso c R 1.000
H H17 1.23230 0.70510 0.19040 0.0870 Uiso c R 1.000
H H18 1.44980 0.77180 0.24270 0.1040 Uiso c R 1.000
H H19 1.60070 0.65430 0.32210 0.1030 Uiso c R 1.000
H H20 1.53270 0.47210 0.35170 0.1010 Uiso c R 1.000
H H21 1.31760 0.40420 0.30020 0.0790 Uiso c R 1.000

loop_
_atom_type_symbol
_atom_type_description
_atom_type_scat_dispersion_real
_atom_type_scat_dispersion_imag
_atom_type_scat_source
C C 0.0033 0.0016 ' International Tables Vol C Tables 4.2.6.8 and 6.1.1.4'
H H 0.0000 0.0000 ' International Tables Vol C Tables 4.2.6.8 and 6.1.1.4'
N N 0.0061 0.0033 ' International Tables Vol C Tables 4.2.6.8 and 6.1.1.4'
O O 0.0106 0.0060 ' International Tables Vol C Tables 4.2.6.8 and 6.1.1.4'
S S 0.1246 0.1234 ' International Tables Vol C Tables 4.2.6.8 and 6.1.1.4'

loop_
_geom_angle_atom_site_label_1
_geom_angle_atom_site_label_2
_geom_angle_atom_site_label_3
_geom_angle
_geom_angle_publ_flag
O1 S1 O2 120.09(9) no
O1 S1 N1 106.11(9) no
O1 S1 C1 107.37(9) no
O2 S1 N1 106.78(8) no
O2 S1 C1 107.78(9) no
N1 S1 C1 108.25(8) no
S1 N1 C8 117.96(12) no
S1 N1 C15 119.26(12) no
C8 N1 C15 117.64(14) no
S1 C1 C2 120.94(15) no
S1 C1 C6 119.84(15) no
C2 C1 C6 119.22(18) no
C1 C2 C3 119.59(19) no
C2 C3 C4 121.9(2) no
C3 C4 C5 117.5(2) no
C3 C4 C7 121.3(2) no
C5 C4 C7 121.2(2) no
C4 C5 C6 122.0(2) no
C1 C6 C5 119.7(2) no
N1 C8 C9 121.21(15) no
N1 C8 C13 119.47(15) no
C9 C8 C13 119.31(16) no
C8 C9 C10 119.95(17) no
C9 C10 C11 121.56(18) no
C10 C11 C12 117.56(17) no
C10 C11 C14 120.72(18) no
C12 C11 C14 121.72(18) no
C11 C12 C13 121.55(18) no
C8 C13 C12 120.05(17) no
N1 C15 C16 112.00(15) no
C15 C16 C17 121.09(19) no
C15 C16 C21 120.87(17) no
C17 C16 C21 118.0(2) no
C16 C17 C18 120.7(2) no
C17 C18 C19 120.2(2) no
C18 C19 C20 119.4(3) no
C19 C20 C21 120.9(3) no
C16 C21 C20 120.8(2) no
C1 C2 H2 120.00 no
C3 C2 H2 120.00 no
C2 C3 H3 119.00 no
C4 C3 H3 119.00 no
C4 C5 H5 119.00 no
C6 C5 H5 119.00 no
C1 C6 H6 120.00 no
C5 C6 H6 120.00 no
C4 C7 H7A 109.00 no
C4 C7 H7B 109.00 no
C4 C7 H7C 109.00 no
H7A C7 H7B 110.00 no
H7A C7 H7C 110.00 no
H7B C7 H7C 109.00 no
C8 C9 H9 120.00 no
C10 C9 H9 120.00 no
C9 C10 H10 119.00 no
C11 C10 H10 119.00 no
C11 C12 H12 119.00 no
C13 C12 H12 119.00 no
C8 C13 H13 120.00 no
C12 C13 H13 120.00 no
C11 C14 H14A 110.00 no
C11 C14 H14B 109.00 no
C11 C14 H14C 109.00 no
H14A C14 H14B 109.00 no
H14A C14 H14C 109.00 no
H14B C14 H14C 109.00 no
N1 C15 H15A 109.00 no
N1 C15 H15B 109.00 no
C16 C15 H15A 109.00 no
C16 C15 H15B 109.00 no
H15A C15 H15B 108.00 no
C16 C17 H17 120.00 no
C18 C17 H17 120.00 no
C17 C18 H18 120.00 no
C19 C18 H18 120.00 no
C18 C19 H19 120.00 no
C20 C19 H19 120.00 no
C19 C20 H20 120.00 no
C21 C20 H20 120.00 no
C16 C21 H21 120.00 no
C20 C21 H21 120.00 no

loop_
_geom_bond_atom_site_label_1
_geom_bond_atom_site_label_2
_geom_bond_distance
_geom_bond_publ_flag
S1 O1 1.4283(16) no
S1 O2 1.4278(15) no
S1 N1 1.6326(16) no
S1 C1 1.7565(19) no
N1 C8 1.443(2) no
N1 C15 1.479(2) no
C1 C2 1.384(3) no
C1 C6 1.380(3) no
C2 C3 1.375(3) no
C3 C4 1.369(3) no
C4 C5 1.379(4) no
C4 C7 1.510(4) no
C5 C6 1.369(3) no
C8 C9 1.376(2) no
C8 C13 1.381(2) no
C9 C10 1.381(3) no
C10 C11 1.386(3) no
C11 C12 1.377(3) no
C11 C14 1.507(3) no
C12 C13 1.380(3) no
C15 C16 1.493(3) no
C16 C17 1.381(3) no
C16 C21 1.373(3) no
C17 C18 1.385(4) no
C18 C19 1.360(4) no
C19 C20 1.360(5) no
C20 C21 1.372(4) no
C2 H2 0.9300 no
C3 H3 0.9300 no
C5 H5 0.9300 no
C6 H6 0.9300 no
C7 H7A 0.9600 no
C7 H7B 0.9600 no
C7 H7C 0.9600 no
C9 H9 0.9300 no
C10 H10 0.9300 no
C12 H12 0.9300 no
C13 H13 0.9300 no
C14 H14A 0.9600 no
C14 H14B 0.9600 no
C14 H14C 0.9600 no
C15 H15A 0.9700 no
C15 H15B 0.9700 no
C17 H17 0.9300 no
C18 H18 0.9300 no
C19 H19 0.9300 no
C20 H20 0.9300 no
C21 H21 0.9300 no

loop_
_geom_hbond_atom_site_label_D
_geom_hbond_atom_site_label_H
_geom_hbond_atom_site_label_A
_geom_hbond_site_symmetry_A
_geom_hbond_distance_DH
_geom_hbond_distance_HA
_geom_hbond_distance_DA
_geom_hbond_angle_DHA
_geom_hbond_publ_flag
C2 H2 O2 . 0.93 2.60 2.938(3) 102 no
C15 H15A O1 . 0.97 2.46 2.894(2) 107 no
C21 H21 O2 2_745 0.93 2.59 3.496(2) 166 yes
C14 H14B Cg2 3_766 0.96 2.98 3.540(2) 118 yes

loop_
_geom_torsion_atom_site_label_1
_geom_torsion_atom_site_label_2
_geom_torsion_atom_site_label_3
_geom_torsion_atom_site_label_4
_geom_torsion
_geom_torsion_publ_flag
O1 S1 N1 C8 166.82(12) no
O2 S1 N1 C8 37.62(14) no
C1 S1 N1 C8 -78.19(14) no
O1 S1 N1 C15 -39.11(15) no
O2 S1 N1 C15 -168.32(13) no
C1 S1 N1 C15 75.88(15) no
O1 S1 C1 C2 -149.26(16) no
O2 S1 C1 C2 -18.57(18) no
N1 S1 C1 C2 96.58(17) no
O1 S1 C1 C6 30.00(18) no
O2 S1 C1 C6 160.69(15) no
N1 S1 C1 C6 -84.16(17) no
S1 N1 C8 C9 94.38(18) no
C15 N1 C8 C9 -60.1(2) no
S1 N1 C15 C16 122.31(15) no
C15 N1 C8 C13 118.60(19) no
S1 N1 C8 C13 -86.91(19) no
C8 N1 C15 C16 -83.55(19) no
C6 C1 C2 C3 -0.7(3) no
S1 C1 C2 C3 178.54(17) no
C2 C1 C6 C5 0.5(3) no
S1 C1 C6 C5 -178.78(17) no
C1 C2 C3 C4 0.2(3) no
C2 C3 C4 C7 -178.6(2) no
C2 C3 C4 C5 0.6(3) no
C7 C4 C5 C6 178.4(2) no
C3 C4 C5 C6 -0.9(3) no
C4 C5 C6 C1 0.3(3) no
N1 C8 C13 C12 179.59(17) no
N1 C8 C9 C10 179.53(17) no
C13 C8 C9 C10 0.8(3) no
C9 C8 C13 C12 -1.7(3) no
C8 C9 C10 C11 0.5(3) no
C9 C10 C11 C14 178.56(18) no
C9 C10 C11 C12 -1.0(3) no
C10 C11 C12 C13 0.1(3) no
C14 C11 C12 C13 -179.43(18) no
C11 C12 C13 C8 1.2(3) no
N1 C15 C16 C17 -53.5(2) no
N1 C15 C16 C21 128.29(19) no
C15 C16 C17 C18 -177.4(2) no
C21 C16 C17 C18 0.9(3) no
C15 C16 C21 C20 177.5(2) no
C17 C16 C21 C20 -0.8(3) no
C16 C17 C18 C19 0.0(4) no
C17 C18 C19 C20 -0.9(4) no
C18 C19 C20 C21 0.9(4) no
C19 C20 C21 C16 -0.1(4) no

loop_
_cod_related_entry_id
_cod_related_entry_database
_cod_related_entry_code
1 ChemSpider 1639793
